data_2234874
loop_
_publ_author_name
'Liu, Zhen'
'Tian, Ruijing'
'Mao, Rui'
'Cao, Xueyin'
'Wang, Fuxiang'

_publ_section_title
;
 Poly[di-\m~9~-citrato-cobalt(II)tetrasodium]
;
_journal_coeditor_code ZL2468
_journal_issue 5
_journal_name_full 'Acta Crystallographica Section E'
_journal_page_first m679
_journal_page_last m680
_journal_paper_doi 10.1107/S1600536812017606
_journal_volume 68
_journal_year 2012
_chemical_formula_iupac '[Co Na4 (C6 H5 O7)2]'
_chemical_formula_moiety 'C12 H10 Co Na4 O14'
_chemical_formula_sum 'C12 H10 Co Na4 O14'
_chemical_formula_weight 529.09
_chemical_name_systematic
;
Poly[di-\m~9~-citrato-cobalt(II)tetrasodium]
;
_space_group_IT_number 14
_symmetry_cell_setting monoclinic
_symmetry_space_group_name_Hall '-P 2ybc'
_symmetry_space_group_name_H-M 'P 1 21/c 1'
_atom_sites_solution_hydrogens geom
_atom_sites_solution_primary direct
_atom_sites_solution_secondary difmap
_audit_creation_method SHELXL-97
_cell_angle_alpha 90.00
_cell_angle_beta 113.84(3)
_cell_angle_gamma 90.00
_cell_formula_units_Z 2
_cell_length_a 7.9792(16)
_cell_length_b 12.516(3)
_cell_length_c 8.7110(17)
_cell_measurement_reflns_used 7365
_cell_measurement_temperature 293(2)
_cell_measurement_theta_max 27.5
_cell_measurement_theta_min 3.0
_cell_volume 795.7(3)
_computing_cell_refinement 'RAPID-AUTO (Rigaku, 1998)'
_computing_data_collection 'RAPID-AUTO (Rigaku, 1998)'
_computing_data_reduction 'CrystalStructure (Rigaku/MSC, 2002)'
_computing_molecular_graphics 'SHELXTL (Sheldrick, 2008)'
_computing_publication_material 'SHELXTL (Sheldrick, 2008)'
_computing_structure_refinement 'SHELXL97 (Sheldrick, 2008)'
_computing_structure_solution 'SHELXS97 (Sheldrick, 2008)'
_diffrn_ambient_temperature 293(2)
_diffrn_measured_fraction_theta_full 0.999
_diffrn_measured_fraction_theta_max 0.999
_diffrn_measurement_device_type 'Rigaku R-AXIS RAPID-S'
_diffrn_measurement_method '\w scans'
_diffrn_radiation_monochromator graphite
_diffrn_radiation_source 'fine-focus sealed tube'
_diffrn_radiation_type MoK\a
_diffrn_radiation_wavelength 0.71073
_diffrn_reflns_av_R_equivalents 0.0554
_diffrn_reflns_av_sigmaI/netI 0.0448
_diffrn_reflns_limit_h_max 10
_diffrn_reflns_limit_h_min -10
_diffrn_reflns_limit_k_max 16
_diffrn_reflns_limit_k_min -15
_diffrn_reflns_limit_l_max 11
_diffrn_reflns_limit_l_min -11
_diffrn_reflns_number 8179
_diffrn_reflns_theta_full 27.47
_diffrn_reflns_theta_max 27.47
_diffrn_reflns_theta_min 3.03
_diffrn_standards_decay_% 0
_diffrn_standards_interval_count 0
_diffrn_standards_interval_time 0
_diffrn_standards_number 0
_exptl_absorpt_coefficient_mu 1.275
_exptl_absorpt_correction_T_max 0.826
_exptl_absorpt_correction_T_min 0.795
_exptl_absorpt_correction_type multi-scan
_exptl_absorpt_process_details '(Crystalclear; Rigaku/MSC, 2002)'
_exptl_crystal_colour yellow
_exptl_crystal_density_diffrn 2.208
_exptl_crystal_density_method 'not measured'
_exptl_crystal_description block
_exptl_crystal_F_000 530
_exptl_crystal_size_max 0.25
_exptl_crystal_size_mid 0.15
_exptl_crystal_size_min 0.15
_refine_diff_density_max 0.287
_refine_diff_density_min -0.312
_refine_ls_extinction_method none
_refine_ls_goodness_of_fit_ref 1.117
_refine_ls_hydrogen_treatment constr
_refine_ls_matrix_type full
_refine_ls_number_parameters 142
_refine_ls_number_reflns 1820
_refine_ls_number_restraints 0
_refine_ls_restrained_S_all 1.117
_refine_ls_R_factor_all 0.0595
_refine_ls_R_factor_gt 0.0411
_refine_ls_shift/su_max 0.000
_refine_ls_shift/su_mean 0.000
_refine_ls_structure_factor_coef Fsqd
_refine_ls_weighting_details 'calc w=1/[\s^2^(Fo^2^)+(0.0253P)^2^+0.3552P] where P=(Fo^2^+2Fc^2^)/3'
_refine_ls_weighting_scheme calc
_refine_ls_wR_factor_gt 0.0677
_refine_ls_wR_factor_ref 0.0721
_reflns_number_gt 1493
_reflns_number_total 1820
_reflns_threshold_expression I>2sigma(I)
_cod_data_source_file zl2468.cif
_cod_data_source_block I
_cod_original_sg_symbol_H-M 'P 21/c'
_cod_database_code 2234874
_cod_database_fobs_code 2234874

loop_
_symmetry_equiv_pos_as_xyz
'x, y, z'
'-x, y+1/2, -z+1/2'
'-x, -y, -z'
'x, -y-1/2, z-1/2'

loop_
_atom_site_type_symbol
_atom_site_label
_atom_site_fract_x
_atom_site_fract_y
_atom_site_fract_z
_atom_site_U_iso_or_equiv
_atom_site_adp_type
_atom_site_calc_flag
_atom_site_refinement_flags
_atom_site_occupancy
_atom_site_symmetry_multiplicity
Co Co1 1.0000 0.0000 1.0000 0.01112(13) Uani d S 1 2
Na Na1 0.60461(14) 0.11777(8) 1.03513(13) 0.0233(3) Uani d . 1 1
Na Na2 0.44536(14) 0.37904(8) 0.83883(13) 0.0219(3) Uani d . 1 1
O O1 1.0085(2) 0.01241(12) 0.7650(2) 0.0125(4) Uani d . 1 1
H H1 0.9089 0.0001 0.6807 0.015 Uiso d R 1 1
O O2 0.8226(2) 0.12772(13) 0.9279(2) 0.0177(4) Uani d . 1 1
O O3 0.6796(2) 0.27068(15) 0.7861(2) 0.0232(5) Uani d . 1 1
O O4 1.3026(2) 0.01125(14) 0.5009(2) 0.0195(4) Uani d . 1 1
O O5 1.4004(2) 0.01690(13) 0.7789(2) 0.0186(4) Uani d . 1 1
O O6 1.2231(2) 0.10114(14) 1.0518(2) 0.0172(4) Uani d . 1 1
O O7 1.3273(2) 0.22348(13) 0.9263(2) 0.0187(4) Uani d . 1 1
C C1 1.0686(3) 0.12024(19) 0.7524(3) 0.0120(5) Uani d . 1 1
C C2 0.9109(3) 0.19974(19) 0.7122(3) 0.0138(5) Uani d . 1 1
H H2A 0.9616 0.2709 0.7193 0.017 Uiso calc . 1 1
H H2B 0.8274 0.1886 0.5961 0.017 Uiso calc . 1 1
C C3 0.7974(3) 0.1990(2) 0.8171(3) 0.0143(5) Uani d . 1 1
C C4 1.1394(3) 0.12288(19) 0.6139(3) 0.0144(5) Uani d . 1 1
H H4A 1.0377 0.1087 0.5075 0.017 Uiso calc . 1 1
H H4B 1.1833 0.1944 0.6082 0.017 Uiso calc . 1 1
C C5 1.2912(3) 0.0446(2) 0.6347(3) 0.0142(5) Uani d . 1 1
C C6 1.2209(3) 0.1507(2) 0.9229(3) 0.0132(5) Uani d . 1 1

loop_
_atom_site_aniso_label
_atom_site_aniso_U_11
_atom_site_aniso_U_22
_atom_site_aniso_U_33
_atom_site_aniso_U_12
_atom_site_aniso_U_13
_atom_site_aniso_U_23
Co1 0.0127(2) 0.0116(2) 0.0100(2) 0.0002(2) 0.00553(18) 0.0019(2)
Na1 0.0213(6) 0.0273(6) 0.0241(6) -0.0021(5) 0.0121(5) -0.0007(5)
Na2 0.0197(5) 0.0251(6) 0.0217(6) -0.0023(5) 0.0092(5) 0.0015(5)
O1 0.0139(8) 0.0118(9) 0.0109(8) -0.0036(7) 0.0041(7) -0.0007(7)
O2 0.0205(10) 0.0181(10) 0.0184(10) 0.0034(8) 0.0121(8) 0.0051(8)
O3 0.0212(11) 0.0269(11) 0.0246(11) 0.0126(8) 0.0126(9) 0.0074(9)
O4 0.0186(10) 0.0256(10) 0.0163(9) 0.0018(8) 0.0092(8) -0.0050(8)
O5 0.0190(9) 0.0187(10) 0.0152(9) 0.0030(8) 0.0039(8) 0.0003(8)
O6 0.0176(9) 0.0199(10) 0.0113(9) -0.0018(8) 0.0028(7) 0.0032(8)
O7 0.0179(10) 0.0176(9) 0.0219(10) -0.0051(8) 0.0096(8) -0.0022(8)
C1 0.0144(12) 0.0112(12) 0.0118(12) 0.0005(10) 0.0069(10) 0.0026(10)
C2 0.0167(13) 0.0145(12) 0.0111(12) 0.0030(10) 0.0066(10) 0.0015(11)
C3 0.0137(13) 0.0150(13) 0.0128(13) 0.0000(10) 0.0038(10) -0.0023(11)
C4 0.0167(13) 0.0151(13) 0.0125(13) 0.0032(10) 0.0072(11) 0.0015(11)
C5 0.0139(13) 0.0135(12) 0.0160(14) -0.0039(10) 0.0068(11) -0.0002(11)
C6 0.0112(12) 0.0141(12) 0.0164(13) 0.0042(10) 0.0077(11) -0.0021(11)

loop_
_atom_type_symbol
_atom_type_description
_atom_type_scat_dispersion_real
_atom_type_scat_dispersion_imag
_atom_type_scat_source
C C 0.0033 0.0016 'International Tables Vol C Tables 4.2.6.8 and 6.1.1.4'
H H 0.0000 0.0000 'International Tables Vol C Tables 4.2.6.8 and 6.1.1.4'
Na Na 0.0362 0.0249 'International Tables Vol C Tables 4.2.6.8 and 6.1.1.4'
O O 0.0106 0.0060 'International Tables Vol C Tables 4.2.6.8 and 6.1.1.4'
Co Co 0.3494 0.9721 'International Tables Vol C Tables 4.2.6.8 and 6.1.1.4'

loop_
_geom_angle_atom_site_label_1
_geom_angle_atom_site_label_2
_geom_angle_atom_site_label_3
_geom_angle_site_symmetry_1
_geom_angle_site_symmetry_3
_geom_angle
O2 Co1 O2 3_757 . 180.0000(10)
O2 Co1 O6 3_757 . 89.06(7)
O2 Co1 O6 . . 90.94(7)
O2 Co1 O6 3_757 3_757 90.94(7)
O2 Co1 O6 . 3_757 89.06(7)
O6 Co1 O6 . 3_757 180.0
O2 Co1 O1 3_757 . 93.79(7)
O2 Co1 O1 . . 86.21(7)
O6 Co1 O1 . . 78.61(7)
O6 Co1 O1 3_757 . 101.39(7)
O2 Co1 O1 3_757 3_757 86.21(7)
O2 Co1 O1 . 3_757 93.79(7)
O6 Co1 O1 . 3_757 101.39(7)
O6 Co1 O1 3_757 3_757 78.61(7)
O1 Co1 O1 . 3_757 180.0000(10)
O2 Na1 O5 . 3_757 123.27(8)
O2 Na1 O7 . 1_455 122.46(7)
O5 Na1 O7 3_757 1_455 113.26(7)
O2 Na1 O3 . 4_566 112.38(8)
O5 Na1 O3 3_757 4_566 81.95(7)
O7 Na1 O3 1_455 4_566 83.86(7)
O2 Na1 O5 . 1_455 89.53(7)
O5 Na1 O5 3_757 1_455 93.82(7)
O7 Na1 O5 1_455 1_455 76.36(7)
O3 Na1 O5 4_566 1_455 156.27(7)
O7 Na2 O6 1_455 4_465 101.07(7)
O7 Na2 O3 1_455 . 92.10(7)
O6 Na2 O3 4_465 . 98.95(7)
O7 Na2 O4 1_455 2_756 132.38(7)
O6 Na2 O4 4_465 2_756 125.90(7)
O3 Na2 O4 . 2_756 88.26(7)
O7 Na2 O4 1_455 4_466 86.60(7)
O6 Na2 O4 4_465 4_466 102.26(7)
O3 Na2 O4 . 4_466 158.61(8)
O4 Na2 O4 2_756 4_466 77.09(7)
O7 Na2 O5 1_455 2_756 168.65(7)
O6 Na2 O5 4_465 2_756 77.74(7)
O3 Na2 O5 . 2_756 77.04(7)
O4 Na2 O5 2_756 2_756 51.67(6)
O4 Na2 O5 4_466 2_756 104.71(7)
C1 O1 Co1 . . 106.67(13)
C1 O1 H1 . . 109.0
Co1 O1 H1 . . 116.4
C3 O2 Co1 . . 131.01(16)
C3 O2 Na1 . . 115.84(16)
Co1 O2 Na1 . . 112.10(8)
C3 O3 Na1 . 4_565 119.56(16)
C3 O3 Na2 . . 154.82(17)
Na1 O3 Na2 4_565 . 85.63(7)
C5 O4 Na2 . 2_746 92.53(15)
C5 O4 Na2 . 4_665 122.91(16)
Na2 O4 Na2 2_746 4_665 102.91(7)
C5 O5 Na1 . 3_757 133.69(16)
C5 O5 Na1 . 1_655 133.68(16)
Na1 O5 Na1 3_757 1_655 86.18(7)
C5 O5 Na2 . 2_746 92.13(15)
Na1 O5 Na2 3_757 2_746 86.42(6)
Na1 O5 Na2 1_655 2_746 116.79(8)
C6 O6 Co1 . . 113.50(16)
C6 O6 Na2 . 4_666 127.01(16)
Co1 O6 Na2 . 4_666 119.41(8)
C6 O7 Na2 . 1_655 159.49(17)
C6 O7 Na1 . 1_655 96.72(15)
Na2 O7 Na1 1_655 1_655 98.80(7)
O1 C1 C4 . . 108.62(19)
O1 C1 C2 . . 110.85(19)
C4 C1 C2 . . 109.76(19)
O1 C1 C6 . . 108.27(19)
C4 C1 C6 . . 110.9(2)
C2 C1 C6 . . 108.40(19)
C3 C2 C1 . . 119.5(2)
C3 C2 H2A . . 107.5
C1 C2 H2A . . 107.5
C3 C2 H2B . . 107.5
C1 C2 H2B . . 107.5
H2A C2 H2B . . 107.0
O3 C3 O2 . . 123.0(2)
O3 C3 C2 . . 116.4(2)
O2 C3 C2 . . 120.6(2)
C5 C4 C1 . . 115.2(2)
C5 C4 H4A . . 108.5
C1 C4 H4A . . 108.5
C5 C4 H4B . . 108.5
C1 C4 H4B . . 108.5
H4A C4 H4B . . 107.5
O5 C5 O4 . . 123.2(2)
O5 C5 C4 . . 119.9(2)
O4 C5 C4 . . 116.9(2)
O7 C6 O6 . . 124.8(2)
O7 C6 C1 . . 118.2(2)
O6 C6 C1 . . 117.0(2)

loop_
_geom_bond_atom_site_label_1
_geom_bond_atom_site_label_2
_geom_bond_site_symmetry_2
_geom_bond_distance
Co1 O2 3_757 2.0578(17)
Co1 O2 . 2.0578(17)
Co1 O6 . 2.0800(17)
Co1 O6 3_757 2.0800(17)
Co1 O1 . 2.0813(16)
Co1 O1 3_757 2.0813(16)
Na1 O2 . 2.286(2)
Na1 O5 3_757 2.349(2)
Na1 O7 1_455 2.418(2)
Na1 O3 4_566 2.455(2)
Na1 O5 1_455 2.508(2)
Na2 O7 1_455 2.416(2)
Na2 O6 4_465 2.424(2)
Na2 O3 . 2.498(2)
Na2 O4 2_756 2.542(2)
Na2 O4 4_466 2.545(2)
Na2 O5 2_756 2.562(2)
O1 C1 . 1.451(3)
O1 H1 . 0.8501
O2 C3 . 1.270(3)
O3 C3 . 1.247(3)
O3 Na1 4_565 2.455(2)
O4 C5 . 1.275(3)
O4 Na2 2_746 2.542(2)
O4 Na2 4_665 2.545(2)
O5 C5 . 1.254(3)
O5 Na1 3_757 2.349(2)
O5 Na1 1_655 2.508(2)
O5 Na2 2_746 2.562(2)
O6 C6 . 1.276(3)
O6 Na2 4_666 2.424(2)
O7 C6 . 1.238(3)
O7 Na2 1_655 2.416(2)
O7 Na1 1_655 2.418(2)
C1 C4 . 1.526(3)
C1 C2 . 1.530(3)
C1 C6 . 1.539(3)
C2 C3 . 1.525(3)
C2 H2A . 0.9700
C2 H2B . 0.9700
C4 C5 . 1.510(3)
C4 H4A . 0.9700
C4 H4B . 0.9700

loop_
_geom_hbond_atom_site_label_D
_geom_hbond_atom_site_label_H
_geom_hbond_atom_site_label_A
_geom_hbond_site_symmetry_A
_geom_hbond_distance_DH
_geom_hbond_distance_HA
_geom_hbond_distance_DA
_geom_hbond_angle_DHA
O1 H1 O4 3_756 0.85 1.79 2.640(3) 174.1
